data_4338953
loop_
_publ_author_name
'Fielden, John'
'Long, De-liang'
'Slawin, Alexandra M. Z.'
'K\"ogerler, Paul'
'Cronin, Leroy'

_publ_section_title
;
 Ligand and counterion control of Ag(I) architectures: assembly of a {Ag8}
 ring cluster mediated by hydrophobic and Ag...Ag interactions.
;
_journal_issue 22
_journal_name_full 'Inorganic chemistry'
_journal_page_first 9090
_journal_page_last 9097
_journal_paper_doi 10.1021/ic700872b
_journal_volume 46
_journal_year 2007
_chemical_formula_moiety '(C12 H28 Ag2 N4 O2 2+), 2(C F3 O3 S -), (C H4 O)'
_chemical_formula_sum 'C15 H32 Ag2 F6 N4 O9 S2'
_chemical_formula_weight 806.31
_chemical_name_common 'Compound jf459a'
_chemical_name_systematic
;
 ?
;
_space_group_IT_number 29
_symmetry_cell_setting orthorhombic
_symmetry_space_group_name_Hall 'P 2c -2ac'
_symmetry_space_group_name_H-M 'P c a 21'
_atom_sites_solution_hydrogens geom
_atom_sites_solution_primary direct
_atom_sites_solution_secondary difmap
_audit_creation_method SHELXL-97
_cell_angle_alpha 90.00
_cell_angle_beta 90.00
_cell_angle_gamma 90.00
_cell_formula_units_Z 4
_cell_length_a 16.4817(7)
_cell_length_b 7.8604(2)
_cell_length_c 21.8412(9)
_cell_measurement_reflns_used 15031
_cell_measurement_temperature 150(2)
_cell_measurement_theta_max 26.022
_cell_measurement_theta_min 1.51
_cell_volume 2829.59(18)
_computing_cell_refinement 'HKL Scalepack (Otwinowski & Minor 1997)'
_computing_data_collection 'Collect (Nonius BV, 1997-2000)'
_computing_data_reduction 'HKL Denzo and Scalepack (Otwinowski & Minor 1997)'
_computing_molecular_graphics 'Ortep-3 for Windows (Farrugia, 1997)'
_computing_publication_material 'WinGX publication routines (Farrugia, 1999)'
_computing_structure_refinement 'SHELXL-97 (Sheldrick, 1997)'
_computing_structure_solution 'SHELXS-97 (Sheldrick, 1997)'
_diffrn_ambient_temperature 150(2)
_diffrn_measured_fraction_theta_full 0.996
_diffrn_measured_fraction_theta_max 0.996
_diffrn_measurement_device_type 'Kappa CCD'
_diffrn_measurement_method \w
_diffrn_radiation_monochromator graphite
_diffrn_radiation_source 'fine-focus sealed tube'
_diffrn_radiation_type MoK\a
_diffrn_radiation_wavelength 0.71073
_diffrn_reflns_av_R_equivalents 0.0431
_diffrn_reflns_av_sigmaI/netI 0.044
_diffrn_reflns_limit_h_max 20
_diffrn_reflns_limit_h_min 0
_diffrn_reflns_limit_k_max 9
_diffrn_reflns_limit_k_min 0
_diffrn_reflns_limit_l_max 26
_diffrn_reflns_limit_l_min -25
_diffrn_reflns_number 16155
_diffrn_reflns_theta_full 26.02
_diffrn_reflns_theta_max 26.02
_diffrn_reflns_theta_min 2.47
_diffrn_standards_decay_% none
_exptl_absorpt_coefficient_mu 1.62
_exptl_absorpt_correction_T_max 0.884
_exptl_absorpt_correction_T_min 0.676
_exptl_absorpt_correction_type gaussian
_exptl_absorpt_process_details
;
   P. Coppens, L. Leiserowitz, D Rabinovich, Acta Cryst.
   (1965), 18, 1035-1038
;
_exptl_crystal_colour colourless
_exptl_crystal_density_diffrn 1.893
_exptl_crystal_density_method 'not measured'
_exptl_crystal_description block
_exptl_crystal_F_000 1608
_exptl_crystal_size_max 0.32
_exptl_crystal_size_mid 0.20
_exptl_crystal_size_min 0.18
_refine_diff_density_max 1.25
_refine_diff_density_min -0.88
_refine_diff_density_rms 0.15
_refine_ls_abs_structure_details 'Flack H D (1983), Acta Cryst. A39, 876-881'
_refine_ls_abs_structure_Flack 0.13(8)
_refine_ls_extinction_coef none
_refine_ls_extinction_method none
_refine_ls_goodness_of_fit_ref 1.056
_refine_ls_hydrogen_treatment mixed
_refine_ls_matrix_type full
_refine_ls_number_parameters 293
_refine_ls_number_reflns 4743
_refine_ls_number_restraints 6
_refine_ls_restrained_S_all 1.057
_refine_ls_R_factor_all 0.079
_refine_ls_R_factor_gt 0.062
_refine_ls_shift/su_max 0.010
_refine_ls_shift/su_mean 0.001
_refine_ls_structure_factor_coef Fsqd
_refine_ls_weighting_details 'calc w=1/[\s^2^(Fo^2^)+(0.0691P)^2^+23.3105P] where P=(Fo^2^+2Fc^2^)/3'
_refine_ls_weighting_scheme calc
_refine_ls_wR_factor_gt 0.151
_refine_ls_wR_factor_ref 0.160
_reflns_number_gt 3872
_reflns_number_total 4743
_reflns_threshold_expression >2sigma(I)
_cod_data_source_file ic700872b-file001.cif
_cod_data_source_block jf459a
_cod_depositor_comments
;
The following automatic conversions were performed:

'_symmetry_cell_setting' tag value 'orthohombic' was replaced with
'orthorhombic' value as specified in the replacement file
'/home/robertas/cod-tools/perl-scripts/inputs/replacement_values.lst'.

Automatic conversion script
Id: cif_fix_values 3143 2015-03-26 13:38:13Z robertas 
;
_cod_original_sg_symbol_H-M Pca21
_cod_database_code 4338953

loop_
_symmetry_equiv_pos_as_xyz
'x, y, z'
'-x, -y, z+1/2'
'-x+1/2, y, z+1/2'
'x+1/2, -y, z'

loop_
_atom_site_label
_atom_site_type_symbol
_atom_site_fract_x
_atom_site_fract_y
_atom_site_fract_z
_atom_site_U_iso_or_equiv
_atom_site_adp_type
_atom_site_occupancy
_atom_site_symmetry_multiplicity
_atom_site_calc_flag
_atom_site_refinement_flags
_atom_site_disorder_assembly
_atom_site_disorder_group
Ag1 Ag 0.97615(3) 0.47457(7) -0.69411(4) 0.04003(17) Uani 1 1 d . . .
Ag2 Ag 0.74932(3) 0.02929(8) -0.69542(4) 0.04085(18) Uani 1 1 d . . .
N1 N 1.0433(4) 0.3176(9) -0.7562(4) 0.046(2) Uani 1 1 d . . .
H1A H 1.0350 0.3582 -0.7952 0.056 Uiso 1 1 calc R . .
H1B H 1.0976 0.3305 -0.7476 0.056 Uiso 1 1 calc R . .
N2 N 0.8211(4) -0.0923(9) -0.7655(4) 0.0342(18) Uani 1 1 d . . .
H2A H 0.8070 -0.2055 -0.7664 0.041 Uiso 1 1 calc R . .
H2B H 0.8064 -0.0462 -0.8026 0.041 Uiso 1 1 calc R . .
N3 N 0.9061(4) 0.5947(10) -0.6241(4) 0.041(2) Uani 1 1 d . . .
H3A H 0.9232 0.5517 -0.5871 0.049 Uiso 1 1 calc R . .
H3B H 0.9190 0.7086 -0.6244 0.049 Uiso 1 1 calc R . .
N4 N 0.6819(5) 0.1832(9) -0.6332(4) 0.046(2) Uani 1 1 d . . .
H4A H 0.6276 0.1695 -0.6419 0.055 Uiso 1 1 calc R . .
H4B H 0.6904 0.1420 -0.5943 0.055 Uiso 1 1 calc R . .
O1 O 1.0722(4) -0.2374(8) -0.7551(3) 0.0429(17) Uani 1 1 d . . .
H1 H 1.1164 -0.2859 -0.7632 0.064 Uiso 1 1 calc R . .
O2 O 0.6567(4) 0.7415(7) -0.6286(3) 0.0397(17) Uani 1 1 d . . .
H2 H 0.6060 0.7516 -0.6282 0.060 Uiso 1 1 calc R . .
C1 C 1.0246(5) 0.1327(10) -0.7561(4) 0.031(2) Uani 1 1 d . . .
H1C H 1.0445 0.0833 -0.7167 0.037 Uiso 1 1 calc R . .
C2 C 0.9339(5) 0.1070(9) -0.7592(5) 0.035(2) Uani 1 1 d . . .
H2C H 0.9126 0.1635 -0.7964 0.042 Uiso 1 1 calc R . .
H2D H 0.9083 0.1617 -0.7232 0.042 Uiso 1 1 calc R . .
C3 C 0.9101(5) -0.0820(10) -0.7605(4) 0.0272(19) Uani 1 1 d . . .
H3 H 0.9268 -0.1350 -0.7209 0.033 Uiso 1 1 calc R . .
C4 C 0.9554(5) -0.1724(11) -0.8126(4) 0.034(2) Uani 1 1 d . . .
H4C H 0.9435 -0.2957 -0.8107 0.041 Uiso 1 1 calc R . .
H4D H 0.9351 -0.1292 -0.8523 0.041 Uiso 1 1 calc R . .
C5 C 1.0427(5) -0.1476(12) -0.8099(4) 0.037(2) Uani 1 1 d . . .
H5 H 1.0677 -0.2011 -0.8469 0.044 Uiso 1 1 calc R . .
C6 C 1.0659(6) 0.0388(11) -0.8085(4) 0.036(2) Uani 1 1 d . . .
H6A H 1.0503 0.0925 -0.8478 0.043 Uiso 1 1 calc R . .
H6B H 1.1254 0.0489 -0.8040 0.043 Uiso 1 1 calc R . .
C7 C 0.8156(5) 0.5808(11) -0.6259(4) 0.034(2) Uani 1 1 d . . .
H7 H 0.7958 0.6388 -0.6638 0.040 Uiso 1 1 calc R . .
C8 C 0.7934(5) 0.3958(11) -0.6300(4) 0.032(2) Uani 1 1 d . . .
H8A H 0.8152 0.3350 -0.5938 0.038 Uiso 1 1 calc R . .
H8B H 0.8186 0.3458 -0.6670 0.038 Uiso 1 1 calc R . .
C9 C 0.7002(5) 0.3707(11) -0.6329(5) 0.039(3) Uani 1 1 d . . .
H9 H 0.6806 0.4195 -0.6725 0.047 Uiso 1 1 calc R . .
C10 C 0.6584(5) 0.4657(11) -0.5813(4) 0.036(2) Uani 1 1 d . . .
H10A H 0.6714 0.4084 -0.5422 0.043 Uiso 1 1 calc R . .
H10B H 0.5990 0.4582 -0.5874 0.043 Uiso 1 1 calc R . .
C11 C 0.6820(6) 0.6519(12) -0.5763(4) 0.039(2) Uani 1 1 d . . .
H11 H 0.6567 0.7029 -0.5389 0.047 Uiso 1 1 calc R . .
C12 C 0.7775(6) 0.6655(12) -0.5720(5) 0.041(2) Uani 1 1 d . . .
H12A H 0.7938 0.7867 -0.5708 0.049 Uiso 1 1 calc R . .
H12B H 0.7966 0.6106 -0.5338 0.049 Uiso 1 1 calc R . .
S1 S 0.96078(14) 0.0526(3) -0.57835(12) 0.0357(6) Uani 1 1 d D . .
O3 O 0.8811(6) 0.0236(10) -0.6036(6) 0.096(4) Uani 1 1 d . . .
O4 O 1.0117(5) -0.0813(11) -0.5915(5) 0.080(3) Uani 1 1 d . . .
O5 O 0.9926(4) 0.2189(9) -0.5917(4) 0.055(2) Uani 1 1 d . . .
S2 S 0.76136(18) 0.4530(4) -0.81231(13) 0.0507(7) Uani 1 1 d D . .
O6 O 0.7192(6) 0.5805(11) -0.7798(5) 0.083(3) Uani 1 1 d . A .
O7 O 0.8444(6) 0.4744(12) -0.8065(7) 0.129(5) Uani 1 1 d . A .
O8 O 0.7294(5) 0.2868(10) -0.8074(5) 0.082(3) Uani 1 1 d . A .
C13 C 0.9425(6) 0.0575(13) -0.4979(3) 0.151(9) Uiso 1 1 d D . .
F13D F 0.8890(9) 0.1831(19) -0.4848(3) 0.226 Uiso 1 1 calc R . .
F13E F 1.0131(8) 0.087(2) -0.4680(3) 0.226 Uiso 1 1 calc R . .
F13F F 0.9115(9) -0.0939(17) -0.4797(3) 0.226 Uiso 1 1 calc R . .
C14 C 0.7280(6) 0.5209(11) -0.8886(3) 0.101(7) Uiso 0.80 1 d PD A 1
F14A F 0.7548(8) 0.6748(17) -0.8995(4) 0.151 Uiso 0.80 1 calc PR A 1
F14B F 0.6486(8) 0.5203(16) -0.8908(3) 0.151 Uiso 0.80 1 calc PR A 1
F14C F 0.7568(8) 0.4161(16) -0.9298(4) 0.151 Uiso 0.80 1 calc PR A 1
C14' C 0.7844(10) 0.446(2) -0.8928(4) 0.037(11) Uiso 0.20 1 d PD A 2
F14E F 0.8162(15) 0.596(3) -0.9102(5) 0.055 Uiso 0.20 1 calc PR A 2
F14D F 0.7161(14) 0.417(3) -0.9245(6) 0.055 Uiso 0.20 1 calc PR A 2
F14F F 0.8379(15) 0.321(3) -0.9036(4) 0.055 Uiso 0.20 1 calc PR A 2
C15 C 0.8053(16) 0.037(3) -0.9513(8) 0.068(7) Uiso 0.50 1 d PD B 1
H15A H 0.7673 0.0957 -0.9787 0.103 Uiso 0.50 1 calc PR B 1
H15B H 0.8109 -0.0816 -0.9641 0.103 Uiso 0.50 1 calc PR B 1
H15C H 0.8584 0.0935 -0.9533 0.103 Uiso 0.50 1 calc PR B 1
O10 O 0.7773(17) 0.044(3) -0.8940(10) 0.125(9) Uiso 0.50 1 d PD B 1
H10 H 0.7607 0.1423 -0.8863 0.188 Uiso 0.50 1 calc PR B 1
C16 C 0.9866(15) 0.456(3) -0.9435(7) 0.057(7) Uiso 0.50 1 d PD C 1
H16A H 1.0350 0.5284 -0.9426 0.085 Uiso 0.50 1 calc PR C 1
H16B H 0.9392 0.5250 -0.9545 0.085 Uiso 0.50 1 calc PR C 1
H16C H 0.9939 0.3656 -0.9739 0.085 Uiso 0.50 1 calc PR C 1
O11 O 0.9755(9) 0.3887(18) -0.8898(6) 0.053(4) Uiso 0.50 1 d PD C 1
H11A H 1.0167 0.4054 -0.8680 0.080 Uiso 0.50 1 calc PR C 1

loop_
_atom_site_aniso_label
_atom_site_aniso_U_11
_atom_site_aniso_U_22
_atom_site_aniso_U_33
_atom_site_aniso_U_23
_atom_site_aniso_U_13
_atom_site_aniso_U_12
Ag1 0.0247(3) 0.0266(3) 0.0688(4) 0.0000(5) -0.0048(6) -0.0014(2)
Ag2 0.0261(3) 0.0273(3) 0.0693(5) 0.0005(5) 0.0000(7) -0.0023(2)
N1 0.022(4) 0.035(4) 0.082(6) 0.011(4) 0.007(4) -0.006(3)
N2 0.028(4) 0.031(4) 0.043(4) 0.003(3) -0.004(4) 0.007(3)
N3 0.032(4) 0.039(4) 0.052(5) 0.019(4) -0.011(4) -0.025(3)
N4 0.035(4) 0.024(4) 0.079(6) -0.002(4) 0.008(4) -0.010(3)
O1 0.048(4) 0.041(4) 0.040(4) 0.008(3) 0.005(3) 0.020(3)
O2 0.024(3) 0.040(4) 0.055(4) -0.004(3) 0.001(3) 0.007(3)
C1 0.029(4) 0.028(4) 0.037(5) 0.005(4) -0.002(4) 0.010(3)
C2 0.039(5) 0.009(4) 0.058(6) 0.012(4) 0.005(5) 0.002(3)
C3 0.038(5) 0.021(4) 0.023(4) -0.003(3) 0.002(4) 0.003(4)
C4 0.045(5) 0.043(5) 0.015(4) -0.011(3) -0.004(4) 0.013(4)
C5 0.027(4) 0.053(6) 0.030(5) -0.008(4) -0.004(4) 0.002(4)
C6 0.032(5) 0.045(5) 0.030(5) 0.008(4) 0.001(4) 0.009(4)
C7 0.019(4) 0.036(5) 0.046(6) 0.013(4) -0.009(4) -0.008(4)
C8 0.018(4) 0.042(5) 0.037(5) -0.004(4) 0.005(4) 0.000(4)
C9 0.022(4) 0.027(5) 0.069(7) -0.001(4) 0.010(5) -0.009(4)
C10 0.031(4) 0.043(5) 0.034(5) 0.008(4) -0.002(4) 0.010(4)
C11 0.045(5) 0.044(5) 0.028(5) 0.001(4) 0.013(4) 0.001(4)
C12 0.042(5) 0.045(5) 0.036(6) 0.008(4) 0.002(5) -0.012(4)
S1 0.0278(10) 0.0325(12) 0.0468(14) -0.0019(10) 0.0050(11) -0.0004(9)
O3 0.065(5) 0.045(5) 0.176(10) 0.032(5) -0.048(6) -0.027(4)
O4 0.030(4) 0.060(5) 0.149(9) -0.012(5) 0.034(5) 0.011(4)
O5 0.040(4) 0.048(4) 0.078(6) 0.007(4) 0.004(4) -0.012(3)
S2 0.0471(14) 0.0484(15) 0.0566(17) -0.0059(13) 0.0210(14) -0.0029(12)
O6 0.071(6) 0.057(5) 0.122(8) -0.024(5) 0.036(6) -0.010(5)
O7 0.049(5) 0.074(6) 0.264(15) 0.065(8) 0.012(8) -0.009(5)
O8 0.069(6) 0.055(5) 0.121(8) -0.015(5) 0.026(6) -0.023(4)

loop_
_atom_type_symbol
_atom_type_description
_atom_type_scat_dispersion_real
_atom_type_scat_dispersion_imag
_atom_type_scat_source
Ag Ag -0.8971 1.1015 'International Tables Vol C Tables 4.2.6.8 and 6.1.1.4'
N N 0.0061 0.0033 'International Tables Vol C Tables 4.2.6.8 and 6.1.1.4'
O O 0.0106 0.0060 'International Tables Vol C Tables 4.2.6.8 and 6.1.1.4'
C C 0.0033 0.0016 'International Tables Vol C Tables 4.2.6.8 and 6.1.1.4'
H H 0.0000 0.0000 'International Tables Vol C Tables 4.2.6.8 and 6.1.1.4'
S S 0.1246 0.1234 'International Tables Vol C Tables 4.2.6.8 and 6.1.1.4'
F F 0.0171 0.0103 'International Tables Vol C Tables 4.2.6.8 and 6.1.1.4'

loop_
_geom_angle_atom_site_label_1
_geom_angle_atom_site_label_2
_geom_angle_atom_site_label_3
_geom_angle
N3 Ag1 N1 170.9(3)
N4 Ag2 N2 171.6(3)
C1 N1 Ag1 117.0(6)
C3 N2 Ag2 118.0(5)
C7 N3 Ag1 119.2(6)
C9 N4 Ag2 117.0(6)
N1 C1 C2 109.7(6)
N1 C1 C6 112.3(7)
C2 C1 C6 110.1(8)
C1 C2 C3 112.5(7)
N2 C3 C4 113.9(7)
N2 C3 C2 107.9(7)
C4 C3 C2 109.7(7)
C5 C4 C3 112.9(7)
C4 C5 O1 107.3(7)
C4 C5 C6 112.4(8)
O1 C5 C6 111.3(7)
C5 C6 C1 111.8(7)
C12 C7 N3 111.5(8)
C12 C7 C8 112.2(8)
N3 C7 C8 108.4(7)
C7 C8 C9 111.5(7)
N4 C9 C10 113.2(8)
N4 C9 C8 108.9(7)
C10 C9 C8 110.9(8)
C9 C10 C11 114.4(8)
O2 C11 C10 110.3(8)
O2 C11 C12 108.0(7)
C10 C11 C12 108.9(8)
C7 C12 C11 110.0(8)
O4 S1 O5 115.5(5)
O4 S1 O3 110.7(6)
O5 S1 O3 113.5(5)
O4 S1 C13 109.0(6)
O5 S1 C13 104.0(5)
O3 S1 C13 103.1(6)
O7 S2 O6 110.8(7)
O7 S2 O8 118.3(6)
O6 S2 O8 115.7(6)
O7 S2 C14' 83.4(9)
O6 S2 C14' 128.1(7)
O8 S2 C14' 97.2(7)
O7 S2 C14 110.1(7)
O6 S2 C14 95.9(6)
O8 S2 C14 103.1(6)
C14' S2 C14 35.4(6)

loop_
_geom_bond_atom_site_label_1
_geom_bond_atom_site_label_2
_geom_bond_distance
Ag1 N3 2.136(8)
Ag1 N1 2.142(8)
Ag2 N4 2.132(8)
Ag2 N2 2.157(7)
N1 C1 1.487(11)
N2 C3 1.473(11)
N3 C7 1.496(10)
N4 C9 1.505(11)
O1 C5 1.473(11)
O2 C11 1.406(11)
C1 C2 1.510(12)
C1 C6 1.523(12)
C2 C3 1.536(11)
C3 C4 1.535(11)
C4 C5 1.452(12)
C5 C6 1.515(13)
C7 C12 1.491(14)
C7 C8 1.502(12)
C8 C9 1.550(11)
C9 C10 1.517(13)
C10 C11 1.519(13)
C11 C12 1.581(13)
S1 O4 1.376(8)
S1 O5 1.439(7)
S1 O3 1.442(9)
S1 C13 1.784(6)
S2 O7 1.384(10)
S2 O6 1.411(9)
S2 O8 1.413(9)
S2 C14' 1.799(8)
S2 C14 1.833(6)
C15 O10 1.336(17)
C16 O11 1.300(15)
